data_8103420
loop_
_publ_author_name
'Birnstock, R.'
'Britton, D.'

_publ_section_title
;
 Strukturbestimmung von Ag I (Ag N O3)2
;
_journal_name_full
;
Zeitschrift fuer Kristallographie, Kristallgeometrie, Kristallphysik,
 Kristallchemie (-144,1977)
;
_journal_page_first 87
_journal_page_last 98
_journal_volume 132
_journal_year 1970
_chemical_formula_sum 'Ag3 I N2 O6'
_chemical_name_systematic 'Ag3 I (N O3)2'
_space_group_IT_number 19
_symmetry_space_group_name_Hall 'P 2ac 2ab'
_symmetry_space_group_name_H-M 'P 21 21 21'
_cell_angle_alpha 90
_cell_angle_beta 90
_cell_angle_gamma 90
_cell_formula_units_Z 4
_cell_length_a 7.53
_cell_length_b 12.47
_cell_length_c 7.86
_cell_volume 738.047
_citation_journal_id_ASTM ZEKGAX
_cod_data_source_file silver3-x_36.cif
_cod_data_source_block Ag3I1N2O6
_cod_original_formula_sum 'Ag3 I1 N2 O6'
_cod_database_code 8103420

loop_
_symmetry_equiv_pos_as_xyz
x,y,z
-x+1/2,-y,z+1/2
x+1/2,-y+1/2,-z
-x,y+1/2,-z+1/2

loop_
_atom_site_label
_atom_site_type_symbol
_atom_site_fract_x
_atom_site_fract_y
_atom_site_fract_z
_atom_site_occupancy
_atom_site_U_iso_or_equiv
Ag3 Ag+1 0.5878 0.223 0.45 1 0.0
O5 O-2 0.083 0.398 0.29 1 0.0
I1 I-1 0.7235 0.6112 0.151 1 0.0
Ag1 Ag+1 0.0557 0.0634 0.0283 1 0.0
O6 O-2 0.391 0.401 0.319 1 0.0
N1 N+5 0.838 0.246 0.14 1 0.0
N2 N+5 0.234 0.417 0.23 1 0.0
O2 O-2 0.815 0.15 0.234 1 0.0
O1 O-2 0.936 0.253 0.043 1 0.0
O4 O-2 0.253 0.457 0.084 1 0.0
O3 O-2 0.712 0.32 0.24 1 0.0
Ag2 Ag+1 0.4453 0.0461 0.0242 1 0.0
